data_7130696
loop_
_publ_author_name
'Cap\'o, Nuria'
'Barrios, Leon\'i A'
'Cardona, Joan'
'Ribas-Ari\~no, Jordi'
'Teat, Simon J.'
'Roubeau, Olivier'
'Arom\'i, Guillem'

_publ_section_title
;
 The template effect of a SiF<sub>6</sub><sup>2-</sup> guest drives the
 formation of a heteroleptic Fe(II) coordination helicate.
;
_journal_issue 78
_journal_name_full 'Chemical communications (Cambridge, England)'
_journal_page_first 10969
_journal_page_last 10972
_journal_paper_doi 10.1039/d2cc04559a
_journal_volume 58
_journal_year 2022
_chemical_formula_moiety 'C78 H56 Fe2 N18, 2(F6 P), F6 Si, C4 H10 O, C H4 O'
_chemical_formula_sum 'C83 H70 F18 Fe2 N18 O2 P2 Si'
_chemical_formula_weight 1895.29
_space_group_crystal_system monoclinic
_space_group_IT_number 14
_space_group_name_Hall '-P 2ybc'
_space_group_name_H-M_alt 'P 1 21/c 1'
_atom_sites_solution_hydrogens mixed
_audit_creation_method SHELXL-2018/3
_audit_update_record
;
2022-07-29 deposited with the CCDC.	2022-09-05 downloaded from the CCDC.
;
_cell_angle_alpha 90
_cell_angle_beta 105.110(2)
_cell_angle_gamma 90
_cell_formula_units_Z 4
_cell_length_a 17.2482(8)
_cell_length_b 26.1224(12)
_cell_length_c 18.8989(9)
_cell_measurement_reflns_used 9325
_cell_measurement_temperature 100(2)
_cell_measurement_theta_max 26.032
_cell_measurement_theta_min 2.398
_cell_volume 8220.8(7)
_computing_cell_refinement 'Bruker SAINT'
_computing_data_collection 'Bruker APEX 3'
_computing_data_reduction 'Bruker SAINT'
_computing_molecular_graphics 'XP (Bruker, Sheldrick), PLATON (Spek, 2015)'
_computing_publication_material 'Mercury (CCDC), PLATON (Spek, 2015)'
_computing_structure_refinement 'SHELXL-2018/3 (Sheldrick, 2018)'
_computing_structure_solution 'SHELXT 2014/5 (Sheldrick, 2014)'
_diffrn_ambient_temperature 100(2)
_diffrn_measured_fraction_theta_full 0.997
_diffrn_measured_fraction_theta_max 0.994
_diffrn_measurement_device_type 'Bruker D8 with PHOTON II detector'
_diffrn_measurement_method 'shutterless /f and /w scans'
_diffrn_radiation_monochromator 'silicon 111'
_diffrn_radiation_source 'Advanced Light Source station 12.2.1'
_diffrn_radiation_type synchrotron
_diffrn_radiation_wavelength 0.7288
_diffrn_reflns_av_R_equivalents 0.0517
_diffrn_reflns_av_unetI/netI 0.0255
_diffrn_reflns_Laue_measured_fraction_full 0.997
_diffrn_reflns_Laue_measured_fraction_max 0.994
_diffrn_reflns_limit_h_max 20
_diffrn_reflns_limit_h_min -20
_diffrn_reflns_limit_k_max 31
_diffrn_reflns_limit_k_min -31
_diffrn_reflns_limit_l_max 22
_diffrn_reflns_limit_l_min -22
_diffrn_reflns_number 213367
_diffrn_reflns_point_group_measured_fraction_full 0.997
_diffrn_reflns_point_group_measured_fraction_max 0.994
_diffrn_reflns_theta_full 26.040
_diffrn_reflns_theta_max 26.177
_diffrn_reflns_theta_min 2.032
_exptl_absorpt_coefficient_mu 0.538
_exptl_absorpt_correction_T_max 0.745
_exptl_absorpt_correction_T_min 0.656
_exptl_absorpt_correction_type multi-scan
_exptl_absorpt_process_details 'SADABS-2016/2 - Bruker AXS'
_exptl_crystal_colour orange
_exptl_crystal_density_diffrn 1.531
_exptl_crystal_description lath
_exptl_crystal_F_000 3865
_exptl_crystal_size_max 0.200
_exptl_crystal_size_mid 0.070
_exptl_crystal_size_min 0.030
_refine_diff_density_max 1.479
_refine_diff_density_min -1.383
_refine_diff_density_rms 0.096
_refine_ls_extinction_method none
_refine_ls_goodness_of_fit_ref 1.064
_refine_ls_hydrogen_treatment mixed
_refine_ls_matrix_type full
_refine_ls_number_parameters 1202
_refine_ls_number_reflns 15186
_refine_ls_number_restraints 422
_refine_ls_restrained_S_all 1.242
_refine_ls_R_factor_all 0.0791
_refine_ls_R_factor_gt 0.0682
_refine_ls_shift/su_max 0.001
_refine_ls_shift/su_mean 0.000
_refine_ls_structure_factor_coef Fsqd
_refine_ls_weighting_details 'w=1/[\s^2^(Fo^2^)+(0.1266P)^2^+11.5091P] where P=(Fo^2^+2Fc^2^)/3'
_refine_ls_weighting_scheme calc
_refine_ls_wR_factor_gt 0.2064
_refine_ls_wR_factor_ref 0.2190
_reflns_Friedel_coverage 0.000
_reflns_number_gt 12564
_reflns_number_total 15186
_reflns_threshold_expression 'I > 2\s(I)'
_cod_data_source_file d2cc04559a2.cif
_cod_data_source_block lb2135_a_sq
_cod_depositor_comments 'Adding full bibliography for 7130696--7130701.cif.'
_cod_original_sg_symbol_H-M 'P 21/c'
_cod_database_code 7130696
_shelx_shelxl_version_number 2018/3
_shelx_space_group_comment
;
The symmetry employed for this shelxl refinement is uniquely defined
by the following loop, which should always be used as a source of
symmetry information in preference to the above space-group names.
They are only intended as comments.
;
_shelx_estimated_absorpt_t_min 0.900
_shelx_estimated_absorpt_t_max 0.984

loop_
_space_group_symop_operation_xyz
'x, y, z'
'-x, y+1/2, -z+1/2'
'-x, -y, -z'
'x, -y-1/2, z-1/2'

loop_
_atom_site_label
_atom_site_type_symbol
_atom_site_fract_x
_atom_site_fract_y
_atom_site_fract_z
_atom_site_U_iso_or_equiv
_atom_site_adp_type
_atom_site_occupancy
_atom_site_site_symmetry_order
_atom_site_calc_flag
_atom_site_refinement_flags_posn
_atom_site_refinement_flags_adp
_atom_site_refinement_flags_occupancy
_atom_site_disorder_assembly
_atom_site_disorder_group
Fe1 Fe 0.48880(3) 0.33474(2) 0.42405(3) 0.04085(16) Uani 1 1 d . . . . .
Fe2 Fe 0.06739(3) 0.31721(2) 0.71253(3) 0.05136(18) Uani 1 1 d . . . . .
N1 N 0.5705(2) 0.26740(12) 0.4529(2) 0.0531(8) Uani 1 1 d . . . . .
N2 N 0.51569(18) 0.32865(12) 0.54169(19) 0.0460(7) Uani 1 1 d . . . . .
N3 N 0.50781(19) 0.36076(13) 0.59467(19) 0.0454(7) Uani 1 1 d . . . . .
H3 H 0.469(3) 0.381(2) 0.586(3) 0.068 Uiso 1 1 d . U . . .
N4 N 0.2113(2) 0.40197(17) 0.7508(2) 0.0584(9) Uani 1 1 d . . . . .
H4 H 0.245(4) 0.384(2) 0.728(3) 0.088 Uiso 1 1 d . U . . .
N5 N 0.1397(2) 0.38158(16) 0.75312(19) 0.0584(9) Uani 1 1 d . . . . .
N6 N -0.0064(2) 0.36266(19) 0.7640(3) 0.0766(14) Uani 1 1 d . . . . .
N7 N 0.58366(18) 0.38600(12) 0.41375(18) 0.0442(7) Uani 1 1 d . . . . .
N8 N 0.43868(17) 0.41066(11) 0.42530(17) 0.0407(6) Uani 1 1 d . . . . .
N9 N 0.36877(18) 0.43260(12) 0.42729(18) 0.0418(7) Uani 1 1 d . . . . .
H9 H 0.335(3) 0.4155(19) 0.440(3) 0.063 Uiso 1 1 d . U . . .
N10 N 0.0513(2) 0.38748(14) 0.5688(2) 0.0537(8) Uani 1 1 d . . . . .
H10 H 0.096(4) 0.404(2) 0.587(3) 0.081 Uiso 1 1 d . U . . .
N11 N 0.03588(19) 0.34584(14) 0.6048(2) 0.0524(8) Uani 1 1 d . . . . .
N12 N -0.0283(2) 0.26618(15) 0.6555(2) 0.0575(9) Uani 1 1 d . . . . .
N13 N 0.4621(2) 0.31430(12) 0.30618(19) 0.0474(7) Uani 1 1 d . . . . .
N14 N 0.38321(19) 0.28958(12) 0.40221(18) 0.0445(7) Uani 1 1 d . . . . .
N15 N 0.3460(2) 0.26675(12) 0.4473(2) 0.0464(7) Uani 1 1 d . . . . .
H15 H 0.344(3) 0.283(2) 0.488(3) 0.070 Uiso 1 1 d . U . . .
N16 N 0.1705(2) 0.25236(14) 0.62970(19) 0.0513(8) Uani 1 1 d . . . . .
H16 H 0.174(3) 0.278(2) 0.606(3) 0.077 Uiso 1 1 d . U . . .
N17 N 0.1509(2) 0.26488(13) 0.69187(18) 0.0496(8) Uani 1 1 d . . . . .
N18 N 0.0946(2) 0.26696(14) 0.80803(19) 0.0534(8) Uani 1 1 d . . . . .
C1 C 0.5890(3) 0.23241(17) 0.4074(3) 0.0650(12) Uani 1 1 d . . . . .
H1A H 0.569046 0.237270 0.356072 0.078 Uiso 1 1 calc R U . . .
C2 C 0.6355(3) 0.19005(18) 0.4320(4) 0.0776(16) Uani 1 1 d . . . . .
H2A H 0.646111 0.165834 0.398205 0.093 Uiso 1 1 calc R U . . .
C3 C 0.6669(3) 0.1831(2) 0.5073(4) 0.0805(16) Uani 1 1 d . . . . .
H3A H 0.699799 0.154253 0.525301 0.097 Uiso 1 1 calc R U . . .
C4 C 0.6499(3) 0.21831(17) 0.5553(3) 0.0703(13) Uani 1 1 d . . . . .
H4A H 0.670506 0.214436 0.606763 0.084 Uiso 1 1 calc R U . . .
C5 C 0.6009(2) 0.26027(16) 0.5257(3) 0.0549(10) Uani 1 1 d . . . . .
C6 C 0.5779(2) 0.29866(15) 0.5727(2) 0.0491(9) Uani 1 1 d . . . . .
C7 C 0.6095(2) 0.31156(16) 0.6460(2) 0.0521(10) Uani 1 1 d . . . . .
H7A H 0.653754 0.296138 0.680076 0.063 Uiso 1 1 calc R U . . .
C8 C 0.5627(2) 0.35162(16) 0.6583(2) 0.0483(9) Uani 1 1 d . . . . .
C9 C 0.5703(2) 0.38529(17) 0.7222(2) 0.0518(9) Uani 1 1 d . . . . .
C10 C 0.6467(3) 0.39420(19) 0.7689(3) 0.0615(11) Uani 1 1 d . . . . .
H10A H 0.692188 0.376359 0.762055 0.074 Uiso 1 1 calc R U . . .
C11 C 0.6550(3) 0.4291(2) 0.8249(3) 0.0726(14) Uani 1 1 d . . . . .
H11A H 0.706494 0.434559 0.857373 0.087 Uiso 1 1 calc R U . . .
C12 C 0.5905(3) 0.4560(2) 0.8346(3) 0.0680(12) Uani 1 1 d . . . . .
H12A H 0.598165 0.480499 0.872996 0.082 Uiso 1 1 calc R U . . .
C13 C 0.5134(3) 0.44789(18) 0.7888(2) 0.0576(10) Uani 1 1 d . . . . .
C14 C 0.5051(2) 0.41168(16) 0.7335(2) 0.0504(9) Uani 1 1 d . . . . .
H14A H 0.453112 0.404840 0.702633 0.061 Uiso 1 1 calc R U . . .
C15 C 0.4422(3) 0.4762(2) 0.7969(2) 0.0597(11) Uani 1 1 d . . . . .
C16 C 0.4440(3) 0.5286(2) 0.8129(3) 0.0761(14) Uani 1 1 d . . . . .
H16A H 0.492615 0.547188 0.818893 0.091 Uiso 1 1 calc R U . . .
C17 C 0.3752(4) 0.5536(3) 0.8200(4) 0.095(2) Uani 1 1 d . . . . .
H17A H 0.377637 0.588972 0.831961 0.114 Uiso 1 1 calc R U . . .
C18 C 0.3038(4) 0.5276(2) 0.8099(3) 0.0826(16) Uani 1 1 d . . . . .
H18A H 0.256751 0.545300 0.813293 0.099 Uiso 1 1 calc R U . . .
C19 C 0.3006(3) 0.4753(2) 0.7946(2) 0.0619(11) Uani 1 1 d . . . . .
C20 C 0.3694(3) 0.45055(19) 0.7879(2) 0.0560(10) Uani 1 1 d . . . . .
H20A H 0.366936 0.415014 0.776900 0.067 Uiso 1 1 calc R U . . .
C21 C 0.2264(3) 0.44696(19) 0.7877(2) 0.0584(11) Uani 1 1 d . . . . .
C22 C 0.1611(3) 0.4558(2) 0.8159(3) 0.0635(12) Uani 1 1 d . . . . .
H22A H 0.152999 0.484104 0.844634 0.076 Uiso 1 1 calc R U . . .
C23 C 0.1096(3) 0.41414(19) 0.7930(3) 0.0614(11) Uani 1 1 d . . . . .
C24 C 0.0319(3) 0.4025(2) 0.8054(3) 0.0711(13) Uani 1 1 d . U . . .
C25 C -0.0009(4) 0.4272(2) 0.8535(4) 0.0952(16) Uani 1 1 d . U . . .
H25A H 0.026565 0.455366 0.880709 0.114 Uiso 1 1 calc R U . . .
C26 C -0.0732(4) 0.4121(3) 0.8634(5) 0.1162(19) Uani 1 1 d . U . . .
H26A H -0.095308 0.428878 0.898248 0.139 Uiso 1 1 calc R U . . .
C27 C -0.1129(4) 0.3727(3) 0.8225(5) 0.1081(18) Uani 1 1 d . U . . .
H27A H -0.163460 0.361788 0.828161 0.130 Uiso 1 1 calc R U . . .
C28 C -0.0787(3) 0.3485(3) 0.7721(4) 0.0915(15) Uani 1 1 d . U . . .
H28A H -0.106963 0.321400 0.742925 0.110 Uiso 1 1 calc R U . . .
C31 C 0.6569(2) 0.37186(16) 0.4093(3) 0.0574(11) Uani 1 1 d . . . . .
H31A H 0.670602 0.336573 0.413970 0.069 Uiso 1 1 calc R U . . .
C32 C 0.7134(2) 0.40629(17) 0.3982(3) 0.0642(12) Uani 1 1 d . . . . .
H32A H 0.764730 0.394806 0.395346 0.077 Uiso 1 1 calc R U . . .
C33 C 0.6940(2) 0.45754(17) 0.3914(3) 0.0583(11) Uani 1 1 d . . . . .
H33A H 0.731922 0.482026 0.384070 0.070 Uiso 1 1 calc R U . . .
C34 C 0.6185(2) 0.47269(15) 0.3954(2) 0.0488(9) Uani 1 1 d . . . . .
H34A H 0.603773 0.507817 0.390949 0.059 Uiso 1 1 calc R U . . .
C35 C 0.5648(2) 0.43635(14) 0.4059(2) 0.0414(8) Uani 1 1 d . . . . .
C36 C 0.4832(2) 0.44898(14) 0.4105(2) 0.0398(7) Uani 1 1 d . . . . .
C37 C 0.4417(2) 0.49519(14) 0.4029(2) 0.0408(8) Uani 1 1 d . . . . .
H37A H 0.460308 0.527852 0.392485 0.049 Uiso 1 1 calc R U . . .
C38 C 0.3678(2) 0.48331(14) 0.4140(2) 0.0405(8) Uani 1 1 d . . . . .
C39 C 0.2969(2) 0.51569(14) 0.4111(2) 0.0427(8) Uani 1 1 d . . . . .
C40 C 0.3024(2) 0.56847(15) 0.4062(2) 0.0510(9) Uani 1 1 d . . . . .
H40A H 0.352493 0.583900 0.406982 0.061 Uiso 1 1 calc R U . . .
C41 C 0.2352(3) 0.59866(16) 0.4001(3) 0.0587(11) Uani 1 1 d . . . . .
H41A H 0.239396 0.634800 0.396922 0.070 Uiso 1 1 calc R U . . .
C42 C 0.1621(3) 0.57672(16) 0.3986(3) 0.0550(10) Uani 1 1 d . . . . .
H42A H 0.115931 0.597737 0.393058 0.066 Uiso 1 1 calc R U . . .
C43 C 0.1556(2) 0.52424(16) 0.4052(2) 0.0474(9) Uani 1 1 d . . . . .
C44 C 0.2236(2) 0.49418(15) 0.4109(2) 0.0434(8) Uani 1 1 d . . . . .
H44A H 0.219492 0.458066 0.414655 0.052 Uiso 1 1 calc R U . . .
C45 C 0.0781(2) 0.49931(16) 0.4049(2) 0.0519(9) Uani 1 1 d . . . . .
C46 C 0.0062(3) 0.51466(19) 0.3566(3) 0.0649(12) Uani 1 1 d . . . . .
H46A H 0.006297 0.542324 0.323931 0.078 Uiso 1 1 calc R U . . .
C47 C -0.0646(3) 0.4903(2) 0.3554(3) 0.0774(16) Uani 1 1 d . . . . .
H47A H -0.113134 0.501603 0.322492 0.093 Uiso 1 1 calc R U . . .
C48 C -0.0660(3) 0.4498(2) 0.4016(3) 0.0729(14) Uani 1 1 d . . . . .
H48A H -0.115161 0.432697 0.399719 0.087 Uiso 1 1 calc R U . . .
C49 C 0.0050(2) 0.43366(17) 0.4512(3) 0.0543(10) Uani 1 1 d . . . . .
C50 C 0.0763(2) 0.45855(15) 0.4525(2) 0.0481(9) Uani 1 1 d . . . . .
H50A H 0.124622 0.447785 0.486191 0.058 Uiso 1 1 calc R U . . .
C51 C 0.0015(2) 0.39088(16) 0.5009(2) 0.0496(9) Uani 1 1 d . . . . .
C52 C -0.0485(2) 0.34919(16) 0.4923(2) 0.0491(9) Uani 1 1 d . . . . .
H52A H -0.090415 0.340570 0.450314 0.059 Uiso 1 1 calc R U . . .
C53 C -0.0249(2) 0.32208(16) 0.5581(2) 0.0480(9) Uani 1 1 d . . . . .
C54 C -0.0542(2) 0.27484(17) 0.5834(2) 0.0520(9) Uani 1 1 d . . . . .
C55 C -0.1026(3) 0.24068(19) 0.5353(3) 0.0638(11) Uani 1 1 d . . . . .
H55A H -0.120186 0.247949 0.484397 0.077 Uiso 1 1 calc R U . . .
C56 C -0.1246(3) 0.1956(2) 0.5637(3) 0.0723(13) Uani 1 1 d . . . . .
H56A H -0.156431 0.170915 0.532082 0.087 Uiso 1 1 calc R U . . .
C57 C -0.0999(3) 0.1870(2) 0.6379(3) 0.0702(13) Uani 1 1 d . . . . .
H57A H -0.115264 0.156701 0.658621 0.084 Uiso 1 1 calc R U . . .
C58 C -0.0529(3) 0.2229(2) 0.6813(3) 0.0669(12) Uani 1 1 d . . . . .
H58A H -0.036678 0.216967 0.732607 0.080 Uiso 1 1 calc R U . . .
C61 C 0.5001(3) 0.33064(17) 0.2571(3) 0.0558(10) Uani 1 1 d . . . . .
H61A H 0.537192 0.358090 0.270419 0.067 Uiso 1 1 calc R U . . .
C62 C 0.4883(3) 0.30959(19) 0.1877(3) 0.0624(11) Uani 1 1 d . . . . .
H62A H 0.516343 0.322467 0.154407 0.075 Uiso 1 1 calc R U . . .
C63 C 0.4352(3) 0.26976(18) 0.1683(3) 0.0592(11) Uani 1 1 d . . . . .
H63A H 0.426677 0.254253 0.121392 0.071 Uiso 1 1 calc R U . . .
C64 C 0.3940(2) 0.25230(16) 0.2174(2) 0.0522(9) Uani 1 1 d . . . . .
H64A H 0.356547 0.225022 0.204686 0.063 Uiso 1 1 calc R U . . .
C65 C 0.4086(2) 0.27547(15) 0.2856(2) 0.0465(8) Uani 1 1 d . . . . .
C66 C 0.3700(2) 0.25990(14) 0.3427(2) 0.0445(8) Uani 1 1 d . . . . .
C67 C 0.3234(2) 0.21724(15) 0.3504(2) 0.0477(9) Uani 1 1 d . . . . .
H67A H 0.305567 0.190342 0.316167 0.057 Uiso 1 1 calc R U . . .
C68 C 0.3092(2) 0.22296(14) 0.4188(2) 0.0474(9) Uani 1 1 d . . . . .
C69 C 0.2676(3) 0.19078(15) 0.4611(2) 0.0529(10) Uani 1 1 d . . . . .
C70 C 0.2510(4) 0.13967(18) 0.4432(3) 0.0752(15) Uani 1 1 d . . . . .
H70A H 0.263060 0.125573 0.401010 0.090 Uiso 1 1 calc R U . . .
C71 C 0.2168(4) 0.1093(2) 0.4870(3) 0.0907(19) Uani 1 1 d . . . . .
H71A H 0.207468 0.074061 0.475397 0.109 Uiso 1 1 calc R U . . .
C72 C 0.1962(4) 0.12905(19) 0.5464(3) 0.0792(16) Uani 1 1 d . . . . .
H72A H 0.171905 0.107692 0.575226 0.095 Uiso 1 1 calc R U . . .
C73 C 0.2106(3) 0.18036(16) 0.5649(3) 0.0579(10) Uani 1 1 d . . . . .
C74 C 0.2469(2) 0.21078(15) 0.5215(2) 0.0504(9) Uani 1 1 d . . . . .
H74A H 0.257481 0.245811 0.533843 0.060 Uiso 1 1 calc R U . . .
C75 C 0.1884(3) 0.20242(17) 0.6275(2) 0.0545(10) Uani 1 1 d . . . . .
C76 C 0.1786(3) 0.18107(17) 0.6914(3) 0.0591(11) Uani 1 1 d . . . . .
H76A H 0.186268 0.146280 0.706274 0.071 Uiso 1 1 calc R U . . .
C77 C 0.1554(2) 0.22104(16) 0.7293(2) 0.0508(9) Uani 1 1 d . . . . .
C78 C 0.1310(2) 0.22337(17) 0.7975(2) 0.0520(9) Uani 1 1 d . . . . .
C79 C 0.1418(3) 0.18286(19) 0.8468(3) 0.0609(11) Uani 1 1 d . . . . .
H79A H 0.169175 0.152724 0.838690 0.073 Uiso 1 1 calc R U . . .
C80 C 0.1125(3) 0.1872(2) 0.9070(3) 0.0648(12) Uani 1 1 d . . . . .
H80A H 0.116664 0.159360 0.940158 0.078 Uiso 1 1 calc R U . . .
C81 C 0.0769(3) 0.2322(2) 0.9190(3) 0.0644(12) Uani 1 1 d . . . . .
H81A H 0.057472 0.236229 0.961319 0.077 Uiso 1 1 calc R U . . .
C82 C 0.0697(3) 0.27142(19) 0.8689(2) 0.0583(10) Uani 1 1 d . . . . .
H82A H 0.046075 0.302761 0.878016 0.070 Uiso 1 1 calc R U . . .
Si1 Si 0.28028(6) 0.37267(4) 0.57610(5) 0.0386(2) Uani 1 1 d . . . . .
F1 F 0.25978(12) 0.38259(8) 0.48475(11) 0.0436(5) Uani 1 1 d . . . . .
F2 F 0.33665(13) 0.32072(8) 0.56747(12) 0.0444(5) Uani 1 1 d . . . . .
F3 F 0.36260(12) 0.40950(8) 0.58775(12) 0.0443(5) Uani 1 1 d . . . . .
F4 F 0.19829(13) 0.33535(8) 0.56178(12) 0.0466(5) Uani 1 1 d . . . . .
F5 F 0.22510(12) 0.42280(8) 0.58834(12) 0.0468(5) Uani 1 1 d . . . . .
F6 F 0.30169(13) 0.36011(9) 0.66724(12) 0.0492(5) Uani 1 1 d . . . . .
P1 P 0.78127(7) 0.27458(5) 0.30382(7) 0.0629(3) Uani 1 1 d . . . . .
F7 F 0.8120(3) 0.32829(15) 0.2873(3) 0.1123(13) Uani 1 1 d . . . . .
F8 F 0.87177(16) 0.25696(14) 0.33535(17) 0.0837(9) Uani 1 1 d . . . . .
F9 F 0.77950(16) 0.29390(13) 0.38287(16) 0.0756(8) Uani 1 1 d . . . . .
F10 F 0.69065(18) 0.29248(18) 0.2723(2) 0.1058(13) Uani 1 1 d . . . . .
F11 F 0.7501(2) 0.22035(14) 0.3205(2) 0.1040(12) Uani 1 1 d . . . . .
F12 F 0.78375(18) 0.25374(16) 0.22515(18) 0.0958(11) Uani 1 1 d . . . . .
P2 P 0.1748(3) 0.55000(12) 0.97854(17) 0.1259(11) Uani 0.738(5) 1 d D U P A 1
F13 F 0.2068(5) 0.59455(19) 1.0266(3) 0.128(2) Uani 0.738(5) 1 d D U P A 1
F14 F 0.1816(5) 0.57669(18) 0.9099(3) 0.121(2) Uani 0.738(5) 1 d D U P A 1
F15 F 0.1168(4) 0.5094(2) 0.9447(4) 0.138(2) Uani 0.738(5) 1 d D U P A 1
F16 F 0.1703(5) 0.5227(3) 1.0533(4) 0.154(2) Uani 0.738(5) 1 d D U P A 1
F17 F 0.2515(4) 0.5262(2) 0.9873(3) 0.1179(15) Uani 0.738(5) 1 d D U P A 1
F18 F 0.0907(4) 0.5815(3) 0.9787(4) 0.157(2) Uani 0.738(5) 1 d D U P A 1
P3 P 0.1601(8) 0.5216(5) 0.9859(7) 0.159(3) Uani 0.262(5) 1 d D U P A 2
F19 F 0.1878(12) 0.5784(6) 1.0291(9) 0.108(3) Uani 0.262(5) 1 d D U P A 2
F20 F 0.1416(15) 0.5537(7) 0.9121(8) 0.151(4) Uani 0.262(5) 1 d D U P A 2
F21 F 0.1361(15) 0.4673(7) 0.9905(14) 0.194(4) Uani 0.262(5) 1 d D U P A 2
F22 F 0.2362(10) 0.5059(6) 1.0501(8) 0.126(3) Uani 0.262(5) 1 d D U P A 2
F23 F 0.2381(9) 0.5057(5) 0.9535(7) 0.111(3) Uani 0.262(5) 1 d D U P A 2
F24 F 0.0881(12) 0.5303(10) 1.0167(14) 0.185(4) Uani 0.262(5) 1 d D U P A 2
O1S O 0.1897(3) 0.43495(14) 0.2328(2) 0.0849(11) Uani 1 1 d . . . . .
C1S C 0.3269(4) 0.4256(3) 0.2332(3) 0.0883(17) Uani 1 1 d . . . . .
H1SA H 0.316070 0.399734 0.194353 0.132 Uiso 1 1 calc R U . . .
H1SB H 0.334957 0.408802 0.280922 0.132 Uiso 1 1 calc R U . . .
H1SC H 0.375398 0.444813 0.232035 0.132 Uiso 1 1 calc R U . . .
C2S C 0.2564(4) 0.4620(2) 0.2214(3) 0.0839(16) Uani 1 1 d . . . . .
H2SA H 0.269899 0.491048 0.256045 0.101 Uiso 1 1 calc R U . . .
H2SB H 0.243443 0.475791 0.170831 0.101 Uiso 1 1 calc R U . . .
C3S C 0.1174(4) 0.4635(2) 0.2117(4) 0.0944(19) Uani 1 1 d . . . . .
H3SA H 0.107717 0.474494 0.160018 0.113 Uiso 1 1 calc R U . . .
H3SB H 0.121760 0.494572 0.242623 0.113 Uiso 1 1 calc R U . . .
C4S C 0.0487(4) 0.4311(3) 0.2206(5) 0.116(3) Uani 1 1 d . . . . .
H4SA H 0.043854 0.400784 0.189115 0.174 Uiso 1 1 calc R U . . .
H4SB H -0.001212 0.450924 0.206514 0.174 Uiso 1 1 calc R U . . .
H4SC H 0.058516 0.420312 0.271818 0.174 Uiso 1 1 calc R U . . .

loop_
_atom_site_aniso_label
_atom_site_aniso_U_11
_atom_site_aniso_U_22
_atom_site_aniso_U_33
_atom_site_aniso_U_23
_atom_site_aniso_U_13
_atom_site_aniso_U_12
Fe1 0.0345(3) 0.0361(3) 0.0550(3) -0.0068(2) 0.0171(2) -0.0021(2)
Fe2 0.0389(3) 0.0651(4) 0.0515(3) 0.0171(3) 0.0142(2) -0.0042(2)
N1 0.0431(17) 0.0407(17) 0.082(3) -0.0060(16) 0.0282(17) -0.0001(14)
N2 0.0351(15) 0.0434(16) 0.061(2) -0.0007(14) 0.0144(14) 0.0020(13)
N3 0.0325(15) 0.0475(18) 0.0564(19) -0.0026(15) 0.0120(14) 0.0028(13)
N4 0.0421(18) 0.087(3) 0.051(2) 0.0097(19) 0.0195(15) 0.0030(18)
N5 0.0425(18) 0.084(3) 0.053(2) 0.0173(18) 0.0188(15) 0.0050(17)
N6 0.045(2) 0.097(3) 0.095(3) 0.056(3) 0.030(2) 0.015(2)
N7 0.0356(15) 0.0403(16) 0.0605(19) -0.0093(14) 0.0196(14) -0.0018(12)
N8 0.0325(14) 0.0414(16) 0.0509(17) -0.0002(13) 0.0159(13) 0.0020(12)
N9 0.0322(15) 0.0428(16) 0.0534(18) 0.0058(14) 0.0167(13) 0.0011(12)
N10 0.0393(17) 0.057(2) 0.066(2) 0.0111(17) 0.0145(16) -0.0054(15)
N11 0.0387(17) 0.060(2) 0.058(2) 0.0098(16) 0.0119(15) -0.0048(15)
N12 0.0483(19) 0.066(2) 0.061(2) 0.0104(17) 0.0181(16) -0.0146(16)
N13 0.0425(17) 0.0456(17) 0.058(2) -0.0064(14) 0.0208(15) -0.0026(13)
N14 0.0431(16) 0.0392(16) 0.0558(18) -0.0077(14) 0.0207(14) -0.0044(13)
N15 0.0474(18) 0.0406(16) 0.0554(19) -0.0045(14) 0.0206(15) -0.0061(13)
N16 0.0526(19) 0.052(2) 0.0528(19) 0.0092(15) 0.0207(16) -0.0076(15)
N17 0.0453(17) 0.0550(19) 0.0518(19) 0.0100(15) 0.0184(15) -0.0068(15)
N18 0.0433(18) 0.063(2) 0.054(2) 0.0139(16) 0.0134(15) -0.0048(16)
C1 0.063(3) 0.052(2) 0.090(3) -0.011(2) 0.038(3) 0.000(2)
C2 0.076(3) 0.049(3) 0.122(5) -0.014(3) 0.053(3) 0.008(2)
C3 0.069(3) 0.053(3) 0.126(5) 0.004(3) 0.038(3) 0.018(2)
C4 0.059(3) 0.049(2) 0.106(4) 0.005(2) 0.026(3) 0.013(2)
C5 0.040(2) 0.045(2) 0.082(3) 0.002(2) 0.020(2) 0.0036(16)
C6 0.0357(18) 0.0418(19) 0.072(3) 0.0080(18) 0.0179(18) 0.0028(15)
C7 0.0359(19) 0.054(2) 0.066(3) 0.0120(19) 0.0126(18) 0.0009(16)
C8 0.0342(18) 0.052(2) 0.059(2) 0.0097(18) 0.0135(17) -0.0035(16)
C9 0.040(2) 0.058(2) 0.056(2) 0.0080(19) 0.0091(17) -0.0051(17)
C10 0.043(2) 0.069(3) 0.069(3) 0.007(2) 0.008(2) -0.003(2)
C11 0.048(3) 0.086(4) 0.074(3) -0.002(3) -0.002(2) -0.014(2)
C12 0.058(3) 0.079(3) 0.063(3) -0.010(2) 0.009(2) -0.017(2)
C13 0.051(2) 0.069(3) 0.053(2) -0.002(2) 0.0141(19) -0.012(2)
C14 0.0383(19) 0.062(2) 0.051(2) 0.0016(18) 0.0113(16) -0.0057(17)
C15 0.056(2) 0.077(3) 0.050(2) -0.009(2) 0.0203(19) -0.007(2)
C16 0.073(3) 0.082(3) 0.083(3) -0.026(3) 0.038(3) -0.018(3)
C17 0.094(4) 0.086(4) 0.124(5) -0.036(4) 0.062(4) -0.015(3)
C18 0.086(4) 0.083(4) 0.097(4) -0.018(3) 0.057(3) -0.004(3)
C19 0.055(2) 0.083(3) 0.054(2) 0.000(2) 0.026(2) 0.000(2)
C20 0.054(2) 0.068(3) 0.048(2) -0.0039(19) 0.0165(18) -0.003(2)
C21 0.055(2) 0.073(3) 0.051(2) 0.004(2) 0.0208(19) 0.003(2)
C22 0.057(3) 0.072(3) 0.070(3) 0.017(2) 0.033(2) 0.010(2)
C23 0.051(2) 0.076(3) 0.064(3) 0.022(2) 0.028(2) 0.013(2)
C24 0.055(3) 0.074(3) 0.096(3) 0.038(3) 0.039(2) 0.014(2)
C25 0.084(3) 0.079(3) 0.151(5) 0.034(3) 0.081(3) 0.023(2)
C26 0.095(4) 0.096(4) 0.193(6) 0.047(3) 0.101(4) 0.022(3)
C27 0.067(3) 0.107(4) 0.172(5) 0.062(3) 0.069(3) 0.022(2)
C28 0.048(2) 0.099(4) 0.136(4) 0.066(3) 0.040(3) 0.015(2)
C31 0.042(2) 0.046(2) 0.090(3) -0.009(2) 0.028(2) -0.0006(17)
C32 0.038(2) 0.053(2) 0.110(4) -0.009(2) 0.033(2) -0.0023(18)
C33 0.043(2) 0.051(2) 0.087(3) -0.010(2) 0.030(2) -0.0104(18)
C34 0.045(2) 0.0390(19) 0.066(2) -0.0072(17) 0.0211(18) -0.0047(16)
C35 0.0378(18) 0.0426(19) 0.0472(19) -0.0071(15) 0.0169(15) -0.0026(15)
C36 0.0363(17) 0.0413(18) 0.0437(19) -0.0051(15) 0.0138(14) -0.0013(14)
C37 0.0378(18) 0.0387(18) 0.049(2) -0.0017(15) 0.0167(15) -0.0020(14)
C38 0.0385(18) 0.0417(18) 0.0434(19) 0.0027(15) 0.0144(15) 0.0007(14)
C39 0.0399(18) 0.046(2) 0.046(2) 0.0069(16) 0.0189(15) 0.0053(15)
C40 0.047(2) 0.046(2) 0.067(3) 0.0034(18) 0.0283(19) 0.0014(17)
C41 0.056(2) 0.045(2) 0.084(3) 0.010(2) 0.033(2) 0.0072(18)
C42 0.049(2) 0.052(2) 0.072(3) 0.014(2) 0.029(2) 0.0138(18)
C43 0.0404(19) 0.054(2) 0.050(2) 0.0102(17) 0.0161(16) 0.0064(16)
C44 0.0392(19) 0.0438(19) 0.050(2) 0.0089(16) 0.0163(16) 0.0039(15)
C45 0.040(2) 0.056(2) 0.064(2) 0.0115(19) 0.0199(18) 0.0087(17)
C46 0.046(2) 0.070(3) 0.081(3) 0.028(2) 0.021(2) 0.009(2)
C47 0.038(2) 0.094(4) 0.096(4) 0.038(3) 0.009(2) 0.010(2)
C48 0.035(2) 0.088(3) 0.096(4) 0.032(3) 0.017(2) 0.001(2)
C49 0.0382(19) 0.059(2) 0.067(3) 0.013(2) 0.0173(18) 0.0026(17)
C50 0.0345(18) 0.053(2) 0.059(2) 0.0089(18) 0.0171(17) 0.0065(16)
C51 0.0318(17) 0.059(2) 0.060(2) 0.0100(19) 0.0162(17) 0.0043(16)
C52 0.0357(18) 0.059(2) 0.055(2) 0.0061(18) 0.0162(16) 0.0027(17)
C53 0.0333(18) 0.058(2) 0.056(2) 0.0023(18) 0.0174(16) -0.0016(16)
C54 0.041(2) 0.061(2) 0.058(2) 0.0051(19) 0.0189(18) -0.0034(18)
C55 0.056(3) 0.067(3) 0.068(3) 0.002(2) 0.016(2) -0.010(2)
C56 0.064(3) 0.068(3) 0.086(4) -0.005(3) 0.020(3) -0.019(2)
C57 0.060(3) 0.069(3) 0.085(4) 0.013(3) 0.024(3) -0.019(2)
C58 0.061(3) 0.076(3) 0.066(3) 0.014(2) 0.021(2) -0.022(2)
C61 0.049(2) 0.057(2) 0.068(3) -0.007(2) 0.027(2) -0.0113(18)
C62 0.058(3) 0.074(3) 0.064(3) -0.008(2) 0.031(2) -0.009(2)
C63 0.055(2) 0.068(3) 0.057(2) -0.013(2) 0.021(2) -0.009(2)
C64 0.047(2) 0.054(2) 0.057(2) -0.0091(18) 0.0155(18) -0.0057(18)
C65 0.0406(19) 0.0435(19) 0.057(2) -0.0046(17) 0.0161(17) -0.0014(15)
C66 0.0401(19) 0.0413(19) 0.053(2) -0.0052(16) 0.0137(16) -0.0012(15)
C67 0.048(2) 0.0419(19) 0.054(2) -0.0070(16) 0.0151(17) -0.0070(16)
C68 0.048(2) 0.0404(19) 0.055(2) -0.0021(16) 0.0147(17) -0.0046(16)
C69 0.058(2) 0.045(2) 0.057(2) -0.0030(18) 0.0174(19) -0.0101(18)
C70 0.115(4) 0.052(3) 0.065(3) -0.012(2) 0.036(3) -0.029(3)
C71 0.145(6) 0.052(3) 0.088(4) -0.017(3) 0.054(4) -0.037(3)
C72 0.119(5) 0.052(3) 0.077(3) -0.002(2) 0.044(3) -0.030(3)
C73 0.067(3) 0.047(2) 0.061(3) 0.0005(19) 0.019(2) -0.0145(19)
C74 0.053(2) 0.043(2) 0.057(2) -0.0003(17) 0.0163(18) -0.0085(17)
C75 0.055(2) 0.053(2) 0.058(2) 0.0031(19) 0.0177(19) -0.0150(19)
C76 0.064(3) 0.052(2) 0.064(3) 0.012(2) 0.021(2) -0.008(2)
C77 0.042(2) 0.056(2) 0.055(2) 0.0103(18) 0.0128(17) -0.0068(17)
C78 0.042(2) 0.059(2) 0.054(2) 0.0112(19) 0.0093(17) -0.0082(18)
C79 0.049(2) 0.070(3) 0.063(3) 0.022(2) 0.014(2) 0.002(2)
C80 0.052(2) 0.084(3) 0.057(3) 0.027(2) 0.013(2) -0.001(2)
C81 0.051(2) 0.088(3) 0.057(3) 0.016(2) 0.017(2) -0.005(2)
C82 0.047(2) 0.073(3) 0.057(2) 0.009(2) 0.0182(19) -0.003(2)
Si1 0.0344(5) 0.0395(5) 0.0430(5) 0.0018(4) 0.0121(4) -0.0009(4)
F1 0.0373(10) 0.0490(11) 0.0454(11) 0.0068(9) 0.0127(9) -0.0041(9)
F2 0.0459(11) 0.0391(11) 0.0499(12) 0.0004(9) 0.0157(9) 0.0014(9)
F3 0.0344(10) 0.0402(11) 0.0576(12) -0.0013(9) 0.0107(9) -0.0022(8)
F4 0.0430(11) 0.0484(12) 0.0505(12) 0.0058(9) 0.0161(9) -0.0076(9)
F5 0.0385(11) 0.0465(12) 0.0564(13) 0.0007(9) 0.0140(9) 0.0046(9)
F6 0.0480(12) 0.0573(13) 0.0436(11) 0.0030(10) 0.0141(9) 0.0047(10)
P1 0.0398(6) 0.0833(8) 0.0668(7) -0.0231(6) 0.0160(5) -0.0009(5)
F7 0.112(3) 0.097(3) 0.142(4) 0.009(2) 0.059(3) 0.000(2)
F8 0.0458(14) 0.113(2) 0.090(2) -0.0385(18) 0.0137(14) 0.0125(15)
F9 0.0563(15) 0.100(2) 0.0704(17) -0.0261(15) 0.0157(13) 0.0181(14)
F10 0.0494(16) 0.163(4) 0.094(2) -0.036(2) 0.0004(15) 0.0240(19)
F11 0.098(2) 0.091(2) 0.145(3) -0.030(2) 0.070(2) -0.0217(19)
F12 0.0627(17) 0.153(3) 0.075(2) -0.041(2) 0.0239(15) -0.0078(19)
P2 0.211(3) 0.0686(16) 0.0957(18) 0.0004(13) 0.035(2) 0.0063(17)
F13 0.194(5) 0.067(2) 0.093(3) 0.014(2) -0.019(4) 0.011(3)
F14 0.218(6) 0.054(3) 0.106(3) 0.001(2) 0.072(3) 0.027(3)
F15 0.141(4) 0.121(4) 0.155(4) -0.002(3) 0.042(4) -0.016(3)
F16 0.186(6) 0.150(5) 0.137(3) 0.029(3) 0.060(4) -0.035(4)
F17 0.150(3) 0.108(4) 0.094(4) 0.002(3) 0.027(3) -0.024(2)
F18 0.171(4) 0.145(5) 0.164(5) -0.007(4) 0.061(3) -0.002(3)
P3 0.212(6) 0.119(5) 0.142(5) -0.017(4) 0.035(4) 0.012(5)
F19 0.142(8) 0.128(5) 0.076(5) -0.010(5) 0.067(6) 0.018(5)
F20 0.210(9) 0.112(8) 0.111(5) -0.042(5) 0.005(6) 0.032(7)
F21 0.211(9) 0.153(5) 0.210(11) -0.007(7) 0.039(8) -0.038(6)
F22 0.183(7) 0.102(7) 0.106(5) 0.003(6) 0.063(5) -0.007(6)
F23 0.197(7) 0.046(5) 0.072(6) -0.026(5) 0.001(5) -0.006(5)
F24 0.171(6) 0.175(9) 0.201(9) 0.004(8) 0.036(6) -0.022(6)
O1S 0.088(3) 0.059(2) 0.103(3) -0.0046(19) 0.016(2) 0.0070(19)
C1S 0.085(4) 0.100(4) 0.078(4) -0.005(3) 0.017(3) -0.012(3)
C2S 0.098(4) 0.071(3) 0.078(4) -0.004(3) 0.016(3) -0.009(3)
C3S 0.102(5) 0.075(4) 0.098(4) -0.008(3) 0.013(4) 0.029(3)
C4S 0.087(5) 0.097(5) 0.153(7) -0.009(5) 0.015(5) 0.021(4)

loop_
_atom_type_symbol
_atom_type_description
_atom_type_scat_dispersion_real
_atom_type_scat_dispersion_imag
_atom_type_scat_source
C C 0.0034 0.0017 'XDisp Program in WinGX L.J. Farrugia, J.Appl.Cryst. 2012,45,849-854'
H H 0.0000 0.0000 'XDisp Program in WinGX L.J. Farrugia, J.Appl.Cryst. 2012,45,849-854'
N N 0.0065 0.0035 'XDisp Program in WinGX L.J. Farrugia, J.Appl.Cryst. 2012,45,849-854'
O O 0.0115 0.0064 'XDisp Program in WinGX L.J. Farrugia, J.Appl.Cryst. 2012,45,849-854'
F F 0.0185 0.0109 'XDisp Program in WinGX L.J. Farrugia, J.Appl.Cryst. 2012,45,849-854'
Si Si 0.0866 0.0751 'XDisp Program in WinGX L.J. Farrugia, J.Appl.Cryst. 2012,45,849-854'
P P 0.1071 0.1002 'XDisp Program in WinGX L.J. Farrugia, J.Appl.Cryst. 2012,45,849-854'
Fe Fe 0.3511 0.8892 'XDisp Program in WinGX L.J. Farrugia, J.Appl.Cryst. 2012,45,849-854'

loop_
_geom_angle_atom_site_label_1
_geom_angle_atom_site_label_2
_geom_angle_atom_site_label_3
_geom_angle
_geom_angle_site_symmetry_1
_geom_angle_site_symmetry_3
_geom_angle_publ_flag
N14 Fe1 N2 95.90(12) . . ?
N14 Fe1 N7 163.70(13) . . ?
N2 Fe1 N7 100.03(12) . . ?
N14 Fe1 N8 100.76(11) . . ?
N2 Fe1 N8 92.03(12) . . ?
N7 Fe1 N8 75.37(11) . . ?
N14 Fe1 N13 74.18(12) . . ?
N2 Fe1 N13 161.85(12) . . ?
N7 Fe1 N13 91.30(12) . . ?
N8 Fe1 N13 104.61(12) . . ?
N14 Fe1 N1 93.70(12) . . ?
N2 Fe1 N1 74.78(13) . . ?
N7 Fe1 N1 93.78(12) . . ?
N8 Fe1 N1 161.41(13) . . ?
N13 Fe1 N1 90.47(13) . . ?
N17 Fe2 N11 93.92(13) . . ?
N17 Fe2 N5 102.55(14) . . ?
N11 Fe2 N5 92.73(14) . . ?
N17 Fe2 N6 164.07(14) . . ?
N11 Fe2 N6 101.99(14) . . ?
N5 Fe2 N6 76.08(17) . . ?
N17 Fe2 N12 88.70(14) . . ?
N11 Fe2 N12 76.52(13) . . ?
N5 Fe2 N12 165.06(14) . . ?
N6 Fe2 N12 95.78(17) . . ?
N17 Fe2 N18 75.60(13) . . ?
N11 Fe2 N18 163.83(15) . . ?
N5 Fe2 N18 101.47(14) . . ?
N6 Fe2 N18 89.04(14) . . ?
N12 Fe2 N18 90.76(14) . . ?
C1 N1 C5 117.5(4) . . ?
C1 N1 Fe1 128.2(4) . . ?
C5 N1 Fe1 114.2(3) . . ?
C6 N2 N3 105.4(3) . . ?
C6 N2 Fe1 115.4(3) . . ?
N3 N2 Fe1 133.5(3) . . ?
N2 N3 C8 111.9(3) . . ?
N2 N3 H3 119(4) . . ?
C8 N3 H3 129(4) . . ?
N5 N4 C21 112.3(4) . . ?
N5 N4 H4 120(4) . . ?
C21 N4 H4 128(4) . . ?
C23 N5 N4 105.1(4) . . ?
C23 N5 Fe2 115.7(3) . . ?
N4 N5 Fe2 139.2(3) . . ?
C28 N6 C24 117.9(6) . . ?
C28 N6 Fe2 125.1(5) . . ?
C24 N6 Fe2 115.2(3) . . ?
C31 N7 C35 117.6(3) . . ?
C31 N7 Fe1 125.7(3) . . ?
C35 N7 Fe1 116.5(2) . . ?
C36 N8 N9 104.8(3) . . ?
C36 N8 Fe1 115.5(2) . . ?
N9 N8 Fe1 138.9(2) . . ?
N8 N9 C38 112.4(3) . . ?
N8 N9 H9 119(4) . . ?
C38 N9 H9 128(4) . . ?
N11 N10 C51 111.9(3) . . ?
N11 N10 H10 118(4) . . ?
C51 N10 H10 128(4) . . ?
C53 N11 N10 105.4(3) . . ?
C53 N11 Fe2 115.8(3) . . ?
N10 N11 Fe2 137.9(3) . . ?
C54 N12 C58 117.3(4) . . ?
C54 N12 Fe2 114.2(3) . . ?
C58 N12 Fe2 127.3(3) . . ?
C61 N13 C65 117.3(4) . . ?
C61 N13 Fe1 127.5(3) . . ?
C65 N13 Fe1 114.5(3) . . ?
N15 N14 C66 105.9(3) . . ?
N15 N14 Fe1 131.0(3) . . ?
C66 N14 Fe1 115.9(2) . . ?
N14 N15 C68 112.2(3) . . ?
N14 N15 H15 119(3) . . ?
C68 N15 H15 129(3) . . ?
C75 N16 N17 112.0(3) . . ?
C75 N16 H16 137(4) . . ?
N17 N16 H16 110(4) . . ?
C77 N17 N16 105.1(4) . . ?
C77 N17 Fe2 114.1(3) . . ?
N16 N17 Fe2 131.5(3) . . ?
C82 N18 C78 118.1(4) . . ?
C82 N18 Fe2 127.8(3) . . ?
C78 N18 Fe2 113.4(3) . . ?
N1 C1 C2 123.0(5) . . ?
N1 C1 H1A 118.5 . . ?
C2 C1 H1A 118.5 . . ?
C1 C2 C3 119.1(5) . . ?
C1 C2 H2A 120.4 . . ?
C3 C2 H2A 120.4 . . ?
C4 C3 C2 119.4(5) . . ?
C4 C3 H3A 120.3 . . ?
C2 C3 H3A 120.3 . . ?
C3 C4 C5 117.9(6) . . ?
C3 C4 H4A 121.0 . . ?
C5 C4 H4A 121.0 . . ?
N1 C5 C4 123.0(4) . . ?
N1 C5 C6 115.4(4) . . ?
C4 C5 C6 121.5(5) . . ?
N2 C6 C7 110.9(4) . . ?
N2 C6 C5 116.8(4) . . ?
C7 C6 C5 132.3(4) . . ?
C8 C7 C6 104.9(4) . . ?
C8 C7 H7A 127.6 . . ?
C6 C7 H7A 127.6 . . ?
N3 C8 C7 106.9(4) . . ?
N3 C8 C9 121.3(4) . . ?
C7 C8 C9 131.4(4) . . ?
C14 C9 C10 119.3(4) . . ?
C14 C9 C8 121.5(4) . . ?
C10 C9 C8 119.0(4) . . ?
C11 C10 C9 119.2(4) . . ?
C11 C10 H10A 120.4 . . ?
C9 C10 H10A 120.4 . . ?
C12 C11 C10 121.3(4) . . ?
C12 C11 H11A 119.4 . . ?
C10 C11 H11A 119.4 . . ?
C11 C12 C13 120.8(5) . . ?
C11 C12 H12A 119.6 . . ?
C13 C12 H12A 119.6 . . ?
C14 C13 C12 117.6(4) . . ?
C14 C13 C15 119.5(4) . . ?
C12 C13 C15 122.8(4) . . ?
C9 C14 C13 121.8(4) . . ?
C9 C14 H14A 119.1 . . ?
C13 C14 H14A 119.1 . . ?
C20 C15 C16 117.7(4) . . ?
C20 C15 C13 119.6(4) . . ?
C16 C15 C13 122.7(4) . . ?
C17 C16 C15 120.6(5) . . ?
C17 C16 H16A 119.7 . . ?
C15 C16 H16A 119.7 . . ?
C18 C17 C16 120.7(6) . . ?
C18 C17 H17A 119.6 . . ?
C16 C17 H17A 119.6 . . ?
C17 C18 C19 119.8(5) . . ?
C17 C18 H18A 120.1 . . ?
C19 C18 H18A 120.1 . . ?
C20 C19 C18 119.1(5) . . ?
C20 C19 C21 120.6(5) . . ?
C18 C19 C21 120.2(4) . . ?
C19 C20 C15 122.1(5) . . ?
C19 C20 H20A 119.0 . . ?
C15 C20 H20A 119.0 . . ?
N4 C21 C22 105.9(4) . . ?
N4 C21 C19 122.3(4) . . ?
C22 C21 C19 131.7(5) . . ?
C21 C22 C23 105.4(5) . . ?
C21 C22 H22A 127.3 . . ?
C23 C22 H22A 127.3 . . ?
N5 C23 C22 111.2(4) . . ?
N5 C23 C24 118.1(5) . . ?
C22 C23 C24 130.6(5) . . ?
C25 C24 N6 121.6(5) . . ?
C25 C24 C23 125.1(6) . . ?
N6 C24 C23 113.4(5) . . ?
C24 C25 C26 120.7(8) . . ?
C24 C25 H25A 119.6 . . ?
C26 C25 H25A 119.6 . . ?
C27 C26 C25 118.9(7) . . ?
C27 C26 H26A 120.5 . . ?
C25 C26 H26A 120.5 . . ?
C26 C27 C28 119.4(6) . . ?
C26 C27 H27A 120.3 . . ?
C28 C27 H27A 120.3 . . ?
N6 C28 C27 121.4(7) . . ?
N6 C28 H28A 119.3 . . ?
C27 C28 H28A 119.3 . . ?
N7 C31 C32 123.0(4) . . ?
N7 C31 H31A 118.5 . . ?
C32 C31 H31A 118.5 . . ?
C33 C32 C31 118.9(4) . . ?
C33 C32 H32A 120.5 . . ?
C31 C32 H32A 120.5 . . ?
C32 C33 C34 118.8(4) . . ?
C32 C33 H33A 120.6 . . ?
C34 C33 H33A 120.6 . . ?
C35 C34 C33 119.3(4) . . ?
C35 C34 H34A 120.4 . . ?
C33 C34 H34A 120.4 . . ?
N7 C35 C34 122.4(3) . . ?
N7 C35 C36 114.7(3) . . ?
C34 C35 C36 123.0(3) . . ?
N8 C36 C37 111.3(3) . . ?
N8 C36 C35 117.1(3) . . ?
C37 C36 C35 131.5(3) . . ?
C38 C37 C36 105.1(3) . . ?
C38 C37 H37A 127.5 . . ?
C36 C37 H37A 127.5 . . ?
N9 C38 C37 106.4(3) . . ?
N9 C38 C39 122.7(3) . . ?
C37 C38 C39 130.9(3) . . ?
C44 C39 C40 118.9(3) . . ?
C44 C39 C38 121.0(3) . . ?
C40 C39 C38 120.1(3) . . ?
C41 C40 C39 120.1(4) . . ?
C41 C40 H40A 119.9 . . ?
C39 C40 H40A 119.9 . . ?
C42 C41 C40 120.5(4) . . ?
C42 C41 H41A 119.8 . . ?
C40 C41 H41A 119.8 . . ?
C41 C42 C43 120.3(4) . . ?
C41 C42 H42A 119.9 . . ?
C43 C42 H42A 119.9 . . ?
C42 C43 C44 118.7(4) . . ?
C42 C43 C45 121.8(4) . . ?
C44 C43 C45 119.5(4) . . ?
C39 C44 C43 121.5(4) . . ?
C39 C44 H44A 119.3 . . ?
C43 C44 H44A 119.3 . . ?
C46 C45 C50 118.4(4) . . ?
C46 C45 C43 121.4(4) . . ?
C50 C45 C43 120.2(3) . . ?
C47 C46 C45 120.9(4) . . ?
C47 C46 H46A 119.6 . . ?
C45 C46 H46A 119.6 . . ?
C46 C47 C48 120.6(4) . . ?
C46 C47 H47A 119.7 . . ?
C48 C47 H47A 119.7 . . ?
C47 C48 C49 119.9(4) . . ?
C47 C48 H48A 120.0 . . ?
C49 C48 H48A 120.0 . . ?
C50 C49 C48 119.3(4) . . ?
C50 C49 C51 122.0(4) . . ?
C48 C49 C51 118.8(4) . . ?
C49 C50 C45 120.9(4) . . ?
C49 C50 H50A 119.5 . . ?
C45 C50 H50A 119.5 . . ?
N10 C51 C52 106.6(4) . . ?
N10 C51 C49 122.4(4) . . ?
C52 C51 C49 131.0(4) . . ?
C51 C52 C53 105.5(4) . . ?
C51 C52 H52A 127.2 . . ?
C53 C52 H52A 127.2 . . ?
N11 C53 C52 110.5(4) . . ?
N11 C53 C54 117.2(4) . . ?
C52 C53 C54 132.4(4) . . ?
N12 C54 C55 122.8(4) . . ?
N12 C54 C53 115.1(4) . . ?
C55 C54 C53 122.0(4) . . ?
C54 C55 C56 118.2(5) . . ?
C54 C55 H55A 120.9 . . ?
C56 C55 H55A 120.9 . . ?
C57 C56 C55 119.3(5) . . ?
C57 C56 H56A 120.3 . . ?
C55 C56 H56A 120.3 . . ?
C58 C57 C56 118.5(4) . . ?
C58 C57 H57A 120.7 . . ?
C56 C57 H57A 120.7 . . ?
N12 C58 C57 123.8(5) . . ?
N12 C58 H58A 118.1 . . ?
C57 C58 H58A 118.1 . . ?
N13 C61 C62 123.4(4) . . ?
N13 C61 H61A 118.3 . . ?
C62 C61 H61A 118.3 . . ?
C63 C62 C61 118.5(4) . . ?
C63 C62 H62A 120.7 . . ?
C61 C62 H62A 120.7 . . ?
C62 C63 C64 119.5(4) . . ?
C62 C63 H63A 120.2 . . ?
C64 C63 H63A 120.2 . . ?
C65 C64 C63 118.6(4) . . ?
C65 C64 H64A 120.7 . . ?
C63 C64 H64A 120.7 . . ?
N13 C65 C64 122.5(4) . . ?
N13 C65 C66 113.7(3) . . ?
C64 C65 C66 123.8(4) . . ?
N14 C66 C67 110.5(3) . . ?
N14 C66 C65 116.6(3) . . ?
C67 C66 C65 132.8(4) . . ?
C68 C67 C66 104.9(3) . . ?
C68 C67 H67A 127.6 . . ?
C66 C67 H67A 127.6 . . ?
N15 C68 C67 106.5(3) . . ?
N15 C68 C69 120.9(4) . . ?
C67 C68 C69 132.6(4) . . ?
C74 C69 C70 118.8(4) . . ?
C74 C69 C68 120.0(4) . . ?
C70 C69 C68 121.1(4) . . ?
C71 C70 C69 120.0(5) . . ?
C71 C70 H70A 120.0 . . ?
C69 C70 H70A 120.0 . . ?
C72 C71 C70 121.2(5) . . ?
C72 C71 H71A 119.4 . . ?
C70 C71 H71A 119.4 . . ?
C71 C72 C73 120.2(5) . . ?
C71 C72 H72A 119.9 . . ?
C73 C72 H72A 119.9 . . ?
C72 C73 C74 118.5(4) . . ?
C72 C73 C75 121.3(4) . . ?
C74 C73 C75 120.2(4) . . ?
C69 C74 C73 121.3(4) . . ?
C69 C74 H74A 119.4 . . ?
C73 C74 H74A 119.4 . . ?
N16 C75 C76 106.5(4) . . ?
N16 C75 C73 121.4(4) . . ?
C76 C75 C73 132.1(4) . . ?
C75 C76 C77 105.4(4) . . ?
C75 C76 H76A 127.3 . . ?
C77 C76 H76A 127.3 . . ?
N17 C77 C76 111.0(4) . . ?
N17 C77 C78 116.2(4) . . ?
C76 C77 C78 132.7(4) . . ?
N18 C78 C79 122.3(4) . . ?
N18 C78 C77 114.9(4) . . ?
C79 C78 C77 122.7(4) . . ?
C80 C79 C78 118.7(5) . . ?
C80 C79 H79A 120.6 . . ?
C78 C79 H79A 120.6 . . ?
C79 C80 C81 119.2(4) . . ?
C79 C80 H80A 120.4 . . ?
C81 C80 H80A 120.4 . . ?
C80 C81 C82 119.2(4) . . ?
C80 C81 H81A 120.4 . . ?
C82 C81 H81A 120.4 . . ?
N18 C82 C81 122.4(5) . . ?
N18 C82 H82A 118.8 . . ?
C81 C82 H82A 118.8 . . ?
F5 Si1 F4 89.49(11) . . ?
F5 Si1 F3 91.46(11) . . ?
F4 Si1 F3 178.16(13) . . ?
F5 Si1 F1 92.65(11) . . ?
F4 Si1 F1 88.92(11) . . ?
F3 Si1 F1 89.46(11) . . ?
F5 Si1 F6 89.55(12) . . ?
F4 Si1 F6 90.15(12) . . ?
F3 Si1 F6 91.42(12) . . ?
F1 Si1 F6 177.60(13) . . ?
F5 Si1 F2 177.46(12) . . ?
F4 Si1 F2 89.99(11) . . ?
F3 Si1 F2 89.13(11) . . ?
F1 Si1 F2 89.82(11) . . ?
F6 Si1 F2 87.96(11) . . ?
F7 P1 F11 179.9(4) . . ?
F7 P1 F9 89.6(2) . . ?
F11 P1 F9 90.4(2) . . ?
F7 P1 F8 89.1(2) . . ?
F11 P1 F8 91.0(2) . . ?
F9 P1 F8 89.84(16) . . ?
F7 P1 F10 90.7(3) . . ?
F11 P1 F10 89.2(2) . . ?
F9 P1 F10 90.08(17) . . ?
F8 P1 F10 179.8(2) . . ?
F7 P1 F12 91.6(2) . . ?
F11 P1 F12 88.4(2) . . ?
F9 P1 F12 178.5(2) . . ?
F8 P1 F12 89.33(17) . . ?
F10 P1 F12 90.76(18) . . ?
F17 P2 F15 103.8(4) . . ?
F17 P2 F13 94.8(4) . . ?
F15 P2 F13 157.2(5) . . ?
F17 P2 F14 91.3(4) . . ?
F15 P2 F14 99.0(4) . . ?
F13 P2 F14 93.7(4) . . ?
F17 P2 F16 87.8(4) . . ?
F15 P2 F16 83.1(4) . . ?
F13 P2 F16 84.6(4) . . ?
F14 P2 F16 177.9(5) . . ?
F17 P2 F18 172.5(4) . . ?
F15 P2 F18 82.2(4) . . ?
F13 P2 F18 78.4(4) . . ?
F14 P2 F18 92.2(4) . . ?
F16 P2 F18 88.6(4) . . ?
F21 P3 F24 81.4(13) . . ?
F21 P3 F20 124.1(15) . . ?
F24 P3 F20 105.2(14) . . ?
F21 P3 F22 84.0(12) . . ?
F24 P3 F22 109.8(13) . . ?
F20 P3 F22 138.0(13) . . ?
F21 P3 F23 92.7(11) . . ?
F24 P3 F23 174.1(13) . . ?
F20 P3 F23 78.8(10) . . ?
F22 P3 F23 68.4(9) . . ?
F21 P3 F19 148.4(14) . . ?
F24 P3 F19 80.9(11) . . ?
F20 P3 F19 85.9(10) . . ?
F22 P3 F19 77.7(10) . . ?
F23 P3 F19 103.9(9) . . ?
C2S O1S C3S 112.6(5) . . ?
C2S C1S H1SA 109.5 . . ?
C2S C1S H1SB 109.5 . . ?
H1SA C1S H1SB 109.5 . . ?
C2S C1S H1SC 109.5 . . ?
H1SA C1S H1SC 109.5 . . ?
H1SB C1S H1SC 109.5 . . ?
O1S C2S C1S 108.6(5) . . ?
O1S C2S H2SA 110.0 . . ?
C1S C2S H2SA 110.0 . . ?
O1S C2S H2SB 110.0 . . ?
C1S C2S H2SB 110.0 . . ?
H2SA C2S H2SB 108.4 . . ?
O1S C3S C4S 109.4(5) . . ?
O1S C3S H3SA 109.8 . . ?
C4S C3S H3SA 109.8 . . ?
O1S C3S H3SB 109.8 . . ?
C4S C3S H3SB 109.8 . . ?
H3SA C3S H3SB 108.2 . . ?
C3S C4S H4SA 109.5 . . ?
C3S C4S H4SB 109.5 . . ?
H4SA C4S H4SB 109.5 . . ?
C3S C4S H4SC 109.5 . . ?
H4SA C4S H4SC 109.5 . . ?
H4SB C4S H4SC 109.5 . . ?

loop_
_geom_bond_atom_site_label_1
_geom_bond_atom_site_label_2
_geom_bond_distance
_geom_bond_site_symmetry_2
_geom_bond_publ_flag
Fe1 N14 2.118(3) . ?
Fe1 N2 2.156(4) . ?
Fe1 N7 2.162(3) . ?
Fe1 N8 2.166(3) . ?
Fe1 N13 2.219(3) . ?
Fe1 N1 2.230(3) . ?
Fe2 N17 2.095(4) . ?
Fe2 N11 2.103(3) . ?
Fe2 N5 2.115(4) . ?
Fe2 N6 2.149(5) . ?
Fe2 N12 2.176(4) . ?
Fe2 N18 2.182(3) . ?
N1 C1 1.349(6) . ?
N1 C5 1.352(6) . ?
N2 C6 1.334(5) . ?
N2 N3 1.340(5) . ?
N3 C8 1.344(5) . ?
N3 H3 0.83(5) . ?
N4 N5 1.356(5) . ?
N4 C21 1.357(6) . ?
N4 H4 0.93(6) . ?
N5 C23 1.328(6) . ?
N6 C28 1.347(6) . ?
N6 C24 1.365(8) . ?
N7 C31 1.340(5) . ?
N7 C35 1.354(5) . ?
N8 C36 1.335(5) . ?
N8 N9 1.344(4) . ?
N9 C38 1.348(5) . ?
N9 H9 0.81(5) . ?
N10 N11 1.346(5) . ?
N10 C51 1.348(6) . ?
N10 H10 0.87(6) . ?
N11 C53 1.334(5) . ?
N12 C54 1.338(6) . ?
N12 C58 1.343(6) . ?
N13 C61 1.339(5) . ?
N13 C65 1.357(5) . ?
N14 N15 1.334(4) . ?
N14 C66 1.336(5) . ?
N15 C68 1.351(5) . ?
N15 H15 0.89(5) . ?
N16 C75 1.344(6) . ?
N16 N17 1.345(5) . ?
N16 H16 0.82(6) . ?
N17 C77 1.337(5) . ?
N18 C82 1.334(5) . ?
N18 C78 1.339(6) . ?
C1 C2 1.374(7) . ?
C1 H1A 0.9500 . ?
C2 C3 1.397(9) . ?
C2 H2A 0.9500 . ?
C3 C4 1.377(8) . ?
C3 H3A 0.9500 . ?
C4 C5 1.407(6) . ?
C4 H4A 0.9500 . ?
C5 C6 1.462(6) . ?
C6 C7 1.391(6) . ?
C7 C8 1.378(6) . ?
C7 H7A 0.9500 . ?
C8 C9 1.471(6) . ?
C9 C14 1.384(6) . ?
C9 C10 1.401(6) . ?
C10 C11 1.374(7) . ?
C10 H10A 0.9500 . ?
C11 C12 1.369(7) . ?
C11 H11A 0.9500 . ?
C12 C13 1.401(6) . ?
C12 H12A 0.9500 . ?
C13 C14 1.389(6) . ?
C13 C15 1.475(6) . ?
C14 H14A 0.9500 . ?
C15 C20 1.394(6) . ?
C15 C16 1.399(7) . ?
C16 C17 1.392(8) . ?
C16 H16A 0.9500 . ?
C17 C18 1.375(8) . ?
C17 H17A 0.9500 . ?
C18 C19 1.396(8) . ?
C18 H18A 0.9500 . ?
C19 C20 1.386(6) . ?
C19 C21 1.453(7) . ?
C20 H20A 0.9500 . ?
C21 C22 1.385(6) . ?
C22 C23 1.400(7) . ?
C22 H22A 0.9500 . ?
C23 C24 1.451(6) . ?
C24 C25 1.355(8) . ?
C25 C26 1.365(8) . ?
C25 H25A 0.9500 . ?
C26 C27 1.361(12) . ?
C26 H26A 0.9500 . ?
C27 C28 1.396(10) . ?
C27 H27A 0.9500 . ?
C28 H28A 0.9500 . ?
C31 C32 1.381(6) . ?
C31 H31A 0.9500 . ?
C32 C33 1.378(6) . ?
C32 H32A 0.9500 . ?
C33 C34 1.383(6) . ?
C33 H33A 0.9500 . ?
C34 C35 1.375(5) . ?
C34 H34A 0.9500 . ?
C35 C36 1.471(5) . ?
C36 C37 1.391(5) . ?
C37 C38 1.380(5) . ?
C37 H37A 0.9500 . ?
C38 C39 1.476(5) . ?
C39 C44 1.382(5) . ?
C39 C40 1.387(5) . ?
C40 C41 1.382(6) . ?
C40 H40A 0.9500 . ?
C41 C42 1.379(6) . ?
C41 H41A 0.9500 . ?
C42 C43 1.384(6) . ?
C42 H42A 0.9500 . ?
C43 C44 1.391(5) . ?
C43 C45 1.486(5) . ?
C44 H44A 0.9500 . ?
C45 C46 1.394(6) . ?
C45 C50 1.399(6) . ?
C46 C47 1.373(7) . ?
C46 H46A 0.9500 . ?
C47 C48 1.377(7) . ?
C47 H47A 0.9500 . ?
C48 C49 1.400(6) . ?
C48 H48A 0.9500 . ?
C49 C50 1.385(6) . ?
C49 C51 1.471(6) . ?
C50 H50A 0.9500 . ?
C51 C52 1.372(6) . ?
C52 C53 1.397(6) . ?
C52 H52A 0.9500 . ?
C53 C54 1.460(6) . ?
C54 C55 1.386(6) . ?
C55 C56 1.387(7) . ?
C55 H55A 0.9500 . ?
C56 C57 1.375(8) . ?
C56 H56A 0.9500 . ?
C57 C58 1.365(7) . ?
C57 H57A 0.9500 . ?
C58 H58A 0.9500 . ?
C61 C62 1.386(6) . ?
C61 H61A 0.9500 . ?
C62 C63 1.371(6) . ?
C62 H62A 0.9500 . ?
C63 C64 1.386(6) . ?
C63 H63A 0.9500 . ?
C64 C65 1.386(6) . ?
C64 H64A 0.9500 . ?
C65 C66 1.465(5) . ?
C66 C67 1.404(5) . ?
C67 C68 1.386(6) . ?
C67 H67A 0.9500 . ?
C68 C69 1.469(6) . ?
C69 C74 1.385(6) . ?
C69 C70 1.389(6) . ?
C70 C71 1.384(7) . ?
C70 H70A 0.9500 . ?
C71 C72 1.365(8) . ?
C71 H71A 0.9500 . ?
C72 C73 1.391(6) . ?
C72 H72A 0.9500 . ?
C73 C74 1.401(6) . ?
C73 C75 1.455(6) . ?
C74 H74A 0.9500 . ?
C75 C76 1.380(6) . ?
C76 C77 1.383(6) . ?
C76 H76A 0.9500 . ?
C77 C78 1.459(6) . ?
C78 C79 1.390(6) . ?
C79 C80 1.366(7) . ?
C79 H79A 0.9500 . ?
C80 C81 1.372(7) . ?
C80 H80A 0.9500 . ?
C81 C82 1.380(6) . ?
C81 H81A 0.9500 . ?
C82 H82A 0.9500 . ?
Si1 F5 1.670(2) . ?
Si1 F4 1.680(2) . ?
Si1 F3 1.681(2) . ?
Si1 F1 1.690(2) . ?
Si1 F6 1.697(2) . ?
Si1 F2 1.702(2) . ?
P1 F7 1.560(4) . ?
P1 F11 1.576(4) . ?
P1 F9 1.585(3) . ?
P1 F8 1.587(3) . ?
P1 F10 1.591(3) . ?
P1 F12 1.594(3) . ?
P2 F17 1.431(7) . ?
P2 F15 1.484(7) . ?
P2 F13 1.491(6) . ?
P2 F14 1.505(6) . ?
P2 F16 1.603(6) . ?
P2 F18 1.668(8) . ?
P3 F21 1.486(13) . ?
P3 F24 1.520(13) . ?
P3 F20 1.586(12) . ?
P3 F22 1.592(13) . ?
P3 F23 1.670(12) . ?
P3 F19 1.700(12) . ?
O1S C2S 1.415(7) . ?
O1S C3S 1.419(7) . ?
C1S C2S 1.513(9) . ?
C1S H1SA 0.9800 . ?
C1S H1SB 0.9800 . ?
C1S H1SC 0.9800 . ?
C2S H2SA 0.9900 . ?
C2S H2SB 0.9900 . ?
C3S C4S 1.501(10) . ?
C3S H3SA 0.9900 . ?
C3S H3SB 0.9900 . ?
C4S H4SA 0.9800 . ?
C4S H4SB 0.9800 . ?
C4S H4SC 0.9800 . ?

loop_
_geom_hbond_atom_site_label_D
_geom_hbond_atom_site_label_H
_geom_hbond_atom_site_label_A
_geom_hbond_distance_DH
_geom_hbond_distance_HA
_geom_hbond_distance_DA
_geom_hbond_angle_DHA
_geom_hbond_site_symmetry_A
_geom_hbond_publ_flag
N3 H3 F3 0.83(5) 2.00(5) 2.782(4) 158(5) . yes
N4 H4 F6 0.93(6) 1.81(6) 2.721(4) 167(5) . yes
N9 H9 F1 0.81(5) 1.93(5) 2.736(4) 169(5) . yes
N10 H10 F5 0.87(6) 2.27(6) 3.065(4) 152(5) . yes
N15 H15 F2 0.89(5) 1.82(5) 2.713(4) 175(5) . yes
N16 H16 F4 0.82(6) 1.82(6) 2.626(4) 171(6) . yes
